data_2212804
loop_
_publ_author_name
'Guo, Ming-Lin'
'Zang, Hong-Jun'

_publ_section_title
;
 (1-Oxo-2,6,7-trioxa-1-phosphabicyclo[2.2.2]octan-4-yl)methanol
;
_journal_coeditor_code BX2068
_journal_issue 4
_journal_name_full 'Acta Crystallographica Section E'
_journal_page_first o1967
_journal_page_last o1968
_journal_paper_doi 10.1107/S1600536807012986
_journal_volume 63
_journal_year 2007
_chemical_formula_iupac 'C5 H9 O5 P'
_chemical_formula_moiety 'C5 H9 O5 P'
_chemical_formula_sum 'C5 H9 O5 P'
_chemical_formula_weight 180.09
_chemical_name_systematic
;
(1-Oxo-2,6,7-trioxa-1-phosphabicyclo[2.2.2]octan-4-yl)methanol
;
_space_group_IT_number 61
_symmetry_cell_setting orthorhombic
_symmetry_space_group_name_Hall '-P 2ac 2ab'
_symmetry_space_group_name_H-M 'P b c a'
_atom_sites_solution_hydrogens geom
_atom_sites_solution_primary direct
_atom_sites_solution_secondary difmap
_audit_creation_method SHELXL-97
_cell_angle_alpha 90.00
_cell_angle_beta 90.00
_cell_angle_gamma 90.00
_cell_formula_units_Z 8
_cell_length_a 10.792(2)
_cell_length_b 10.6383(19)
_cell_length_c 12.518(2)
_cell_measurement_reflns_used 3219
_cell_measurement_temperature 294(2)
_cell_measurement_theta_max 26.45
_cell_measurement_theta_min 2.69
_cell_volume 1437.2(4)
_computing_cell_refinement 'SAINT (Bruker, 1997)'
_computing_data_collection 'SMART (Bruker, 1997)'
_computing_data_reduction SAINT
_computing_molecular_graphics SHELXTL
_computing_publication_material SHELXTL
_computing_structure_refinement SHELXTL
_computing_structure_solution 'SHELXTL (Bruker, 2001)'
_diffrn_ambient_temperature 294(2)
_diffrn_measured_fraction_theta_full 0.999
_diffrn_measured_fraction_theta_max 0.999
_diffrn_measurement_device_type 'Bruker SMART CCD area-detector'
_diffrn_measurement_method '\f and \w'
_diffrn_radiation_monochromator graphite
_diffrn_radiation_source 'fine-focus sealed tube'
_diffrn_radiation_type MoK\a
_diffrn_radiation_wavelength 0.71073
_diffrn_reflns_av_R_equivalents 0.0315
_diffrn_reflns_av_sigmaI/netI 0.0205
_diffrn_reflns_limit_h_max 13
_diffrn_reflns_limit_h_min -13
_diffrn_reflns_limit_k_max 13
_diffrn_reflns_limit_k_min -13
_diffrn_reflns_limit_l_max 8
_diffrn_reflns_limit_l_min -15
_diffrn_reflns_number 7571
_diffrn_reflns_theta_full 26.51
_diffrn_reflns_theta_max 26.51
_diffrn_reflns_theta_min 3.14
_diffrn_standards_decay_% 0
_diffrn_standards_number 0
_exptl_absorpt_coefficient_mu 0.354
_exptl_absorpt_correction_T_max 0.955
_exptl_absorpt_correction_T_min 0.921
_exptl_absorpt_correction_type multi-scan
_exptl_absorpt_process_details '(SADABS; Sheldrick, 1996)'
_exptl_crystal_colour colourless
_exptl_crystal_density_diffrn 1.665
_exptl_crystal_density_method 'not measured'
_exptl_crystal_description Plate
_exptl_crystal_F_000 752
_exptl_crystal_size_max 0.24
_exptl_crystal_size_mid 0.20
_exptl_crystal_size_min 0.14
_refine_diff_density_max 0.201
_refine_diff_density_min -0.318
_refine_ls_extinction_method none
_refine_ls_goodness_of_fit_ref 1.070
_refine_ls_hydrogen_treatment mixed
_refine_ls_matrix_type full
_refine_ls_number_parameters 104
_refine_ls_number_reflns 1485
_refine_ls_number_restraints 0
_refine_ls_restrained_S_all 1.070
_refine_ls_R_factor_all 0.0453
_refine_ls_R_factor_gt 0.0329
_refine_ls_shift/su_max 0.001
_refine_ls_shift/su_mean 0.000
_refine_ls_structure_factor_coef Fsqd
_refine_ls_weighting_details 'calc w=1/[\s^2^(Fo^2^)+(0.037P)^2^+0.8026P] where P=(Fo^2^+2Fc^2^)/3'
_refine_ls_weighting_scheme calc
_refine_ls_wR_factor_gt 0.0819
_refine_ls_wR_factor_ref 0.0889
_reflns_number_gt 1176
_reflns_number_total 1485
_reflns_threshold_expression I>2\s(I)
_cod_data_source_file bx2068.cif
_cod_data_source_block I
_cod_original_cell_volume 1437.1(4)
_cod_original_sg_symbol_H-M 'P bca'
_cod_database_code 2212804
_cod_database_fobs_code 2212804

loop_
_symmetry_equiv_pos_as_xyz
'x, y, z'
'-x+1/2, -y, z+1/2'
'-x, y+1/2, -z+1/2'
'x+1/2, -y+1/2, -z'
'-x, -y, -z'
'x-1/2, y, -z-1/2'
'x, -y-1/2, z-1/2'
'-x-1/2, y-1/2, z'

loop_
_atom_site_type_symbol
_atom_site_label
_atom_site_fract_x
_atom_site_fract_y
_atom_site_fract_z
_atom_site_U_iso_or_equiv
_atom_site_adp_type
_atom_site_calc_flag
_atom_site_refinement_flags
_atom_site_occupancy
P P1 0.61117(5) 0.87872(5) 0.59730(4) 0.03700(17) Uani d . 1
O O1 0.70820(15) 0.97140(14) 0.57851(13) 0.0548(4) Uani d . 1
O O2 0.65822(12) 0.75759(14) 0.65554(13) 0.0501(4) Uani d . 1
O O3 0.50163(14) 0.92827(13) 0.66737(12) 0.0485(4) Uani d . 1
O O4 0.54833(14) 0.82860(14) 0.49283(11) 0.0483(4) Uani d . 1
O O5 0.35637(15) 0.49877(14) 0.60005(14) 0.0487(4) Uani d . 1
C C1 0.56134(17) 0.66290(19) 0.67396(17) 0.0403(5) Uani d . 1
H H1A 0.5548 0.6454 0.7498 0.048 Uiso calc R 1
H H1B 0.5831 0.5854 0.6377 0.048 Uiso calc R 1
C C2 0.44799(19) 0.7384(2) 0.51247(15) 0.0395(5) Uani d . 1
H H2A 0.4648 0.6609 0.4743 0.047 Uiso calc R 1
H H2B 0.3704 0.7725 0.4861 0.047 Uiso calc R 1
C C3 0.40640(18) 0.83362(19) 0.69025(17) 0.0407(5) Uani d . 1
H H3A 0.3261 0.8643 0.6672 0.049 Uiso calc R 1
H H3B 0.4026 0.8183 0.7666 0.049 Uiso calc R 1
C C4 0.43683(16) 0.71125(16) 0.63194(14) 0.0294(4) Uani d . 1
C C5 0.33465(18) 0.61453(18) 0.65391(16) 0.0383(5) Uani d . 1
H H5A 0.3299 0.5991 0.7302 0.046 Uiso calc R 1
H H5B 0.2556 0.6486 0.6310 0.046 Uiso calc R 1
H H5 0.316(3) 0.509(3) 0.540(2) 0.075(9) Uiso d . 1

loop_
_atom_site_aniso_label
_atom_site_aniso_U_11
_atom_site_aniso_U_22
_atom_site_aniso_U_33
_atom_site_aniso_U_12
_atom_site_aniso_U_13
_atom_site_aniso_U_23
P1 0.0377(3) 0.0338(3) 0.0395(3) -0.0051(2) 0.0028(2) -0.0031(2)
O1 0.0545(9) 0.0475(9) 0.0625(10) -0.0192(8) 0.0080(8) -0.0064(7)
O2 0.0302(7) 0.0458(8) 0.0742(11) -0.0020(6) -0.0073(7) 0.0114(8)
O3 0.0519(9) 0.0341(7) 0.0594(10) -0.0020(7) 0.0132(7) -0.0134(7)
O4 0.0590(9) 0.0534(9) 0.0325(7) -0.0228(7) 0.0049(7) 0.0014(6)
O5 0.0517(9) 0.0350(8) 0.0594(10) -0.0041(7) -0.0012(8) 0.0005(7)
C1 0.0310(10) 0.0358(10) 0.0542(12) 0.0022(8) -0.0016(9) 0.0081(9)
C2 0.0442(11) 0.0417(11) 0.0327(10) -0.0114(9) -0.0015(8) 0.0023(8)
C3 0.0382(10) 0.0398(10) 0.0440(11) 0.0035(9) 0.0078(9) -0.0030(9)
C4 0.0287(9) 0.0302(9) 0.0292(9) 0.0040(7) 0.0005(7) 0.0016(7)
C5 0.0343(10) 0.0415(11) 0.0389(11) -0.0021(9) 0.0034(8) 0.0050(9)

loop_
_atom_type_symbol
_atom_type_description
_atom_type_scat_dispersion_real
_atom_type_scat_dispersion_imag
_atom_type_scat_source
C C 0.0033 0.0016 'International Tables Vol C Tables 4.2.6.8 and 6.1.1.4'
H H 0.0000 0.0000 'International Tables Vol C Tables 4.2.6.8 and 6.1.1.4'
O O 0.0106 0.0060 'International Tables Vol C Tables 4.2.6.8 and 6.1.1.4'
P P 0.1023 0.0942 'International Tables Vol C Tables 4.2.6.8 and 6.1.1.4'

loop_
_geom_angle_atom_site_label_1
_geom_angle_atom_site_label_2
_geom_angle_atom_site_label_3
_geom_angle
O1 P1 O3 113.93(9)
O1 P1 O2 113.52(9)
O3 P1 O2 105.16(9)
O1 P1 O4 113.98(9)
O3 P1 O4 104.82(9)
O2 P1 O4 104.42(9)
C1 O2 P1 113.98(11)
C3 O3 P1 114.07(11)
C2 O4 P1 113.70(11)
C5 O5 H5 102.7(19)
O2 C1 C4 109.87(15)
O2 C1 H1A 109.7
C4 C1 H1A 109.7
O2 C1 H1B 109.7
C4 C1 H1B 109.7
H1A C1 H1B 108.2
O4 C2 C4 110.23(14)
O4 C2 H2A 109.6
C4 C2 H2A 109.6
O4 C2 H2B 109.6
C4 C2 H2B 109.6
H2A C2 H2B 108.1
O3 C3 C4 109.93(15)
O3 C3 H3A 109.7
C4 C3 H3A 109.7
O3 C3 H3B 109.7
C4 C3 H3B 109.7
H3A C3 H3B 108.2
C2 C4 C3 108.86(16)
C2 C4 C1 109.29(16)
C3 C4 C1 108.09(16)
C2 C4 C5 111.05(15)
C3 C4 C5 109.36(15)
C1 C4 C5 110.12(15)
O5 C5 C4 112.16(15)
O5 C5 H5A 109.2
C4 C5 H5A 109.2
O5 C5 H5B 109.2
C4 C5 H5B 109.2
H5A C5 H5B 107.9

loop_
_geom_bond_atom_site_label_1
_geom_bond_atom_site_label_2
_geom_bond_distance
P1 O1 1.4573(15)
P1 O3 1.5635(15)
P1 O2 1.5652(15)
P1 O4 1.5667(15)
O2 C1 1.470(2)
O3 C3 1.467(2)
O4 C2 1.468(2)
O5 C5 1.423(2)
O5 H5 0.87(3)
C1 C4 1.532(3)
C1 H1A 0.9700
C1 H1B 0.9700
C2 C4 1.528(3)
C2 H2A 0.9700
C2 H2B 0.9700
C3 C4 1.528(3)
C3 H3A 0.9700
C3 H3B 0.9700
C4 C5 1.533(3)
C5 H5A 0.9700
C5 H5B 0.9700

loop_
_geom_hbond_atom_site_label_D
_geom_hbond_atom_site_label_H
_geom_hbond_atom_site_label_A
_geom_hbond_site_symmetry_A
_geom_hbond_distance_DH
_geom_hbond_distance_HA
_geom_hbond_distance_DA
_geom_hbond_angle_DHA
O5 H5 O1 4_466 0.87(3) 1.90(3) 2.767(2) 172(3)
C3 H3A O5 8_665 0.97 2.57 3.522(3) 165.3

loop_
_geom_torsion_atom_site_label_1
_geom_torsion_atom_site_label_2
_geom_torsion_atom_site_label_3
_geom_torsion_atom_site_label_4
_geom_torsion
O1 P1 O2 C1 -179.42(13)
O3 P1 O2 C1 55.39(15)
O4 P1 O2 C1 -54.69(15)
O1 P1 O3 C3 -177.53(14)
O2 P1 O3 C3 -52.59(15)
O4 P1 O3 C3 57.20(15)
O1 P1 O4 C2 -178.11(14)
O3 P1 O4 C2 -52.87(15)
O2 P1 O4 C2 57.45(15)
P1 O2 C1 C4 -1.2(2)
P1 O4 C2 C4 -3.4(2)
P1 O3 C3 C4 -3.7(2)
O4 C2 C4 C3 61.0(2)
O4 C2 C4 C1 -56.8(2)
O4 C2 C4 C5 -178.52(15)
O3 C3 C4 C2 -56.9(2)
O3 C3 C4 C1 61.8(2)
O3 C3 C4 C5 -178.36(15)
O2 C1 C4 C2 59.4(2)
O2 C1 C4 C3 -58.9(2)
O2 C1 C4 C5 -178.32(15)
C2 C4 C5 O5 58.7(2)
C3 C4 C5 O5 178.90(16)
C1 C4 C5 O5 -62.5(2)

loop_
_cod_related_entry_id
_cod_related_entry_database
_cod_related_entry_code
1 ChemSpider 173053
